data_7247244
loop_
_publ_author_name
'Luciani, Lorenzo'
'Sargentoni, Nicola'
'Graiff, Claudia'
'Monge, Miguel'
'Rodr\'iguez-Castillo, Mar\'ia'
'L\'opez-de-Luzuriaga, Jos\'e M.'
'Galassi, Rossana'

_publ_section_title
;
 Mechanochemical preparation of strongly emissive monosubstituted
 triarylphosphane gold(i) compounds activated by hydrogen bonding driven
 aggregations
;
_journal_issue 36
_journal_name_full 'RSC Advances'
_journal_page_first 25425
_journal_page_last 25436
_journal_paper_doi 10.1039/D3RA03681B
_journal_volume 13
_journal_year 2023
_chemical_formula_moiety 'C38 H30 Au Cl O4 P2, C H4 O'
_chemical_formula_sum 'C39 H34 Au Cl O5 P2'
_chemical_formula_weight 877.02
_space_group_crystal_system monoclinic
_space_group_IT_number 15
_space_group_name_Hall '-C 2yc'
_space_group_name_H-M_alt 'C 1 2/c 1'
_atom_sites_solution_hydrogens geom
_atom_sites_solution_primary dual
_audit_creation_date 2023-04-26
_audit_creation_method
;
Olex2 1.5
(compiled 2023.03.06 svn.rbb2c1857 for OlexSys, GUI svn.r6748)
;
_audit_update_record
;
2023-04-26 deposited with the CCDC.	2023-08-01 downloaded from the CCDC.
;
_cell_angle_alpha 90
_cell_angle_beta 120.8470(10)
_cell_angle_gamma 90
_cell_formula_units_Z 4
_cell_length_a 25.3936(11)
_cell_length_b 11.0814(4)
_cell_length_c 15.6192(6)
_cell_measurement_reflns_used 7585
_cell_measurement_temperature 298.0
_cell_measurement_theta_max 27.67
_cell_measurement_theta_min 2.63
_cell_volume 3773.4(3)
_computing_cell_refinement 'SAINT V8.40A (Bruker, 2019)'
_computing_data_reduction 'SAINT V8.40A (Bruker, 2019)'
_computing_molecular_graphics 'Olex2 1.5 (Dolomanov et al., 2009)'
_computing_publication_material 'Olex2 1.5 (Dolomanov et al., 2009)'
_computing_structure_refinement 'XL  (Sheldrick, 2008)'
_computing_structure_solution 'SHELXT 2014/5 (Sheldrick, 2014)'
_diffrn_ambient_temperature 298.0
_diffrn_measured_fraction_theta_full 0.993
_diffrn_measured_fraction_theta_max 0.992
_diffrn_measurement_device_type 'Bruker APEX-II CCD'
_diffrn_measurement_method '\f and \w scans'
_diffrn_radiation_type MoK\a
_diffrn_radiation_wavelength 0.71073
_diffrn_reflns_av_R_equivalents 0.0757
_diffrn_reflns_av_unetI/netI 0.0318
_diffrn_reflns_Laue_measured_fraction_full 0.993
_diffrn_reflns_Laue_measured_fraction_max 0.992
_diffrn_reflns_limit_h_max 33
_diffrn_reflns_limit_h_min -33
_diffrn_reflns_limit_k_max 12
_diffrn_reflns_limit_k_min -14
_diffrn_reflns_limit_l_max 20
_diffrn_reflns_limit_l_min -20
_diffrn_reflns_number 49858
_diffrn_reflns_point_group_measured_fraction_full 0.993
_diffrn_reflns_point_group_measured_fraction_max 0.992
_diffrn_reflns_theta_full 25.242
_diffrn_reflns_theta_max 27.932
_diffrn_reflns_theta_min 2.831
_diffrn_source_current 30.0
_diffrn_source_power 1.5
_diffrn_source_voltage 50.0
_diffrn_standards_number 0
_exptl_absorpt_coefficient_mu 4.095
_exptl_absorpt_correction_T_max 0.0294
_exptl_absorpt_correction_T_min 0.0102
_exptl_absorpt_correction_type multi-scan
_exptl_absorpt_process_details
;
SADABS-2016/2 (Bruker,2016/2) was used for absorption correction.
wR2(int) was 0.1011 before and 0.0663 after correction.
The Ratio of minimum to maximum transmission is 0.3469.
The \l/2 correction factor is Not present.
;
_exptl_crystal_colour colourless
_exptl_crystal_colour_primary colourless
_exptl_crystal_density_diffrn 1.544
_exptl_crystal_description plate
_exptl_crystal_F_000 1736
_exptl_crystal_preparation Luminescent
_exptl_crystal_size_max 0.113
_exptl_crystal_size_mid 0.057
_exptl_crystal_size_min 0.014
_refine_diff_density_max 0.877
_refine_diff_density_min -0.677
_refine_diff_density_rms 0.097
_refine_ls_extinction_method none
_refine_ls_goodness_of_fit_ref 1.065
_refine_ls_hydrogen_treatment constr
_refine_ls_matrix_type full
_refine_ls_number_parameters 230
_refine_ls_number_reflns 4506
_refine_ls_number_restraints 0
_refine_ls_restrained_S_all 1.065
_refine_ls_R_factor_all 0.0588
_refine_ls_R_factor_gt 0.0388
_refine_ls_shift/su_max 0.000
_refine_ls_shift/su_mean 0.000
_refine_ls_structure_factor_coef Fsqd
_refine_ls_weighting_details 'w=1/[\s^2^(Fo^2^)+(0.0456P)^2^+5.8958P] where P=(Fo^2^+2Fc^2^)/3'
_refine_ls_weighting_scheme calc
_refine_ls_wR_factor_gt 0.0898
_refine_ls_wR_factor_ref 0.1019
_reflns_Friedel_coverage 0.000
_reflns_number_gt 3482
_reflns_number_total 4506
_reflns_threshold_expression 'I > 2\s(I)'
_cod_data_source_file d3ra03681b2.cif
_cod_data_source_block 1_CCDC1
_cod_database_code 7247244
_shelx_shelxl_version_number 2019/1
_shelx_space_group_comment
;
The symmetry employed for this shelxl refinement is uniquely defined
by the following loop, which should always be used as a source of
symmetry information in preference to the above space-group names.
They are only intended as comments.
;
_shelx_estimated_absorpt_t_max 0.945
_shelx_estimated_absorpt_t_min 0.655
_olex2_refinement_description
;
1. Others
 Fixed Sof: O3(0.5) H3A(0.5) C20(0.5) H20A(0.5) H20B(0.5) H20C(0.5)
2.a Aromatic/amide H refined with riding coordinates:
 C2(H2), C3(H3), C5(H5), C6(H6), C9(H9), C10(H10), C11(H11), C12(H12),
 C13(H13), C15(H15), C16(H16), C17(H17), C18(H18), C19(H19)
2.b Idealised Me refined as rotating group:
 C20(H20A,H20B,H20C)
2.c Idealised tetrahedral OH refined as rotating group:
 O1(H1), O3(H3A)
;
_olex2_submission_special_instructions 'No special instructions were received'

loop_
_space_group_symop_operation_xyz
'x, y, z'
'-x, y, -z+1/2'
'x+1/2, y+1/2, z'
'-x+1/2, y+1/2, -z+1/2'
'-x, -y, -z'
'x, -y, z-1/2'
'-x+1/2, -y+1/2, -z'
'x+1/2, -y+1/2, z-1/2'

loop_
_atom_site_label
_atom_site_type_symbol
_atom_site_fract_x
_atom_site_fract_y
_atom_site_fract_z
_atom_site_U_iso_or_equiv
_atom_site_adp_type
_atom_site_occupancy
_atom_site_site_symmetry_order
_atom_site_calc_flag
_atom_site_refinement_flags_posn
_atom_site_refinement_flags_adp
_atom_site_refinement_flags_occupancy
_atom_site_disorder_assembly
_atom_site_disorder_group
Au1 Au 0.500000 0.51012(2) 0.750000 0.05614(11) Uani 1 2 d S T P . .
Cl1 Cl 0.500000 0.7680(2) 0.750000 0.1094(10) Uani 1 2 d S T P . .
P1 P 0.41106(6) 0.47239(11) 0.60046(9) 0.0510(3) Uani 1 1 d . . . . .
O1 O 0.3989(2) 0.9025(4) 0.2868(4) 0.0887(13) Uani 1 1 d . . . . .
H1 H 0.388567 0.966401 0.255899 0.133 Uiso 1 1 calc R U . . .
O2 O 0.2977(2) 0.8706(4) 0.2120(4) 0.0953(14) Uani 1 1 d . . . . .
C1 C 0.3919(2) 0.5795(4) 0.4999(4) 0.0560(11) Uani 1 1 d . . . . .
C2 C 0.4391(3) 0.6410(6) 0.4979(5) 0.0735(16) Uani 1 1 d . . . . .
H2 H 0.479787 0.626254 0.546423 0.088 Uiso 1 1 calc R U . . .
C3 C 0.4250(3) 0.7239(6) 0.4233(5) 0.0751(16) Uani 1 1 d . . . . .
H3 H 0.456672 0.762895 0.421091 0.090 Uiso 1 1 calc R U . . .
C4 C 0.3656(3) 0.7504(4) 0.3526(4) 0.0587(12) Uani 1 1 d . . . . .
C5 C 0.3186(3) 0.6898(5) 0.3543(4) 0.0670(13) Uani 1 1 d . . . . .
H5 H 0.278083 0.706534 0.305990 0.080 Uiso 1 1 calc R U . . .
C6 C 0.3309(3) 0.6044(5) 0.4270(4) 0.0652(13) Uani 1 1 d . . . . .
H6 H 0.298959 0.564041 0.427532 0.078 Uiso 1 1 calc R U . . .
C7 C 0.3497(3) 0.8457(5) 0.2748(5) 0.0711(15) Uani 1 1 d . . . . .
C8 C 0.3454(2) 0.4702(4) 0.6175(4) 0.0539(11) Uani 1 1 d . . . . .
C9 C 0.3453(3) 0.5464(6) 0.6866(4) 0.0656(13) Uani 1 1 d . . . . .
H9 H 0.379502 0.594060 0.726127 0.079 Uiso 1 1 calc R U . . .
C10 C 0.2950(3) 0.5532(7) 0.6983(5) 0.0757(15) Uani 1 1 d . . . . .
H10 H 0.294870 0.606431 0.744251 0.091 Uiso 1 1 calc R U . . .
C11 C 0.2451(3) 0.4805(6) 0.6415(6) 0.0806(17) Uani 1 1 d . . . . .
H11 H 0.211747 0.482691 0.650752 0.097 Uiso 1 1 calc R U . . .
C12 C 0.2441(3) 0.4052(6) 0.5717(6) 0.089(2) Uani 1 1 d . . . . .
H12 H 0.209733 0.357783 0.532520 0.107 Uiso 1 1 calc R U . . .
C13 C 0.2945(3) 0.3991(5) 0.5589(6) 0.0783(17) Uani 1 1 d . . . . .
H13 H 0.293882 0.347718 0.511344 0.094 Uiso 1 1 calc R U . . .
C14 C 0.4139(2) 0.3255(4) 0.5524(4) 0.0540(11) Uani 1 1 d . . . . .
C15 C 0.4011(3) 0.3076(6) 0.4555(4) 0.0715(15) Uani 1 1 d . . . . .
H15 H 0.388527 0.371860 0.411032 0.086 Uiso 1 1 calc R U . . .
C16 C 0.4072(3) 0.1923(7) 0.4255(6) 0.089(2) Uani 1 1 d . . . . .
H16 H 0.398130 0.180166 0.360344 0.106 Uiso 1 1 calc R U . . .
C17 C 0.4263(3) 0.0977(6) 0.4898(6) 0.0836(19) Uani 1 1 d . . . . .
H17 H 0.431494 0.022233 0.469085 0.100 Uiso 1 1 calc R U . . .
C18 C 0.4379(3) 0.1127(5) 0.5841(6) 0.0837(19) Uani 1 1 d . . . . .
H18 H 0.449555 0.047027 0.627080 0.100 Uiso 1 1 calc R U . . .
C19 C 0.4323(3) 0.2275(5) 0.6170(5) 0.0682(14) Uani 1 1 d . . . . .
H19 H 0.440846 0.237871 0.681990 0.082 Uiso 1 1 calc R U . . .
O3 O 0.3806(3) 0.8947(5) 0.6889(5) 0.0534(16) Uani 0.5 1 d . . P . .
H3A H 0.400171 0.949983 0.683607 0.080 Uiso 0.5 1 calc R U P . .
C20 C 0.3370(5) 0.8595(9) 0.5991(9) 0.067(3) Uani 0.5 1 d . . P . .
H20A H 0.311368 0.926968 0.563584 0.100 Uiso 0.5 1 calc R U P . .
H20B H 0.312725 0.797681 0.605419 0.100 Uiso 0.5 1 calc R U P . .
H20C H 0.355438 0.828159 0.563232 0.100 Uiso 0.5 1 calc R U P . .

loop_
_atom_site_aniso_label
_atom_site_aniso_U_11
_atom_site_aniso_U_22
_atom_site_aniso_U_33
_atom_site_aniso_U_23
_atom_site_aniso_U_13
_atom_site_aniso_U_12
Au1 0.05037(16) 0.06267(18) 0.04978(16) 0.000 0.02166(12) 0.000
Cl1 0.1020(19) 0.0616(12) 0.120(2) 0.000 0.0251(17) 0.000
P1 0.0494(6) 0.0528(6) 0.0468(6) -0.0008(5) 0.0217(5) -0.0018(5)
O1 0.103(4) 0.085(3) 0.084(3) 0.023(2) 0.052(3) -0.001(2)
O2 0.092(3) 0.105(3) 0.085(3) 0.038(3) 0.042(3) 0.026(3)
C1 0.056(3) 0.056(3) 0.050(3) 0.000(2) 0.024(2) 0.002(2)
C2 0.051(3) 0.091(4) 0.073(4) 0.021(3) 0.028(3) -0.001(3)
C3 0.072(4) 0.083(4) 0.074(4) 0.014(3) 0.040(3) -0.006(3)
C4 0.067(3) 0.057(3) 0.053(3) 0.001(2) 0.032(3) 0.006(2)
C5 0.064(3) 0.074(3) 0.055(3) 0.009(3) 0.026(3) 0.010(3)
C6 0.057(3) 0.071(3) 0.066(3) 0.010(3) 0.030(3) 0.002(2)
C7 0.100(5) 0.063(3) 0.062(3) 0.002(3) 0.050(4) 0.008(3)
C8 0.056(3) 0.050(2) 0.058(3) 0.003(2) 0.031(2) 0.0003(19)
C9 0.059(3) 0.080(3) 0.054(3) -0.009(3) 0.026(3) 0.000(3)
C10 0.068(4) 0.098(4) 0.065(4) -0.005(3) 0.037(3) 0.008(3)
C11 0.070(4) 0.087(4) 0.100(5) 0.009(4) 0.055(4) 0.007(3)
C12 0.067(4) 0.076(4) 0.131(6) -0.015(4) 0.055(4) -0.010(3)
C13 0.075(4) 0.059(3) 0.109(5) -0.023(3) 0.053(4) -0.010(3)
C14 0.052(3) 0.056(2) 0.057(3) -0.007(2) 0.030(2) -0.004(2)
C15 0.073(4) 0.081(4) 0.058(3) -0.005(3) 0.033(3) 0.000(3)
C16 0.092(5) 0.093(5) 0.079(4) -0.030(4) 0.042(4) -0.002(4)
C17 0.083(4) 0.068(4) 0.102(5) -0.026(4) 0.049(4) -0.005(3)
C18 0.084(4) 0.058(3) 0.110(6) 0.003(3) 0.051(4) -0.003(3)
C19 0.075(4) 0.061(3) 0.070(4) 0.000(3) 0.038(3) -0.002(3)
O3 0.071(4) 0.046(3) 0.046(3) -0.020(3) 0.032(3) 0.003(3)
C20 0.069(7) 0.054(5) 0.070(7) 0.011(5) 0.030(6) 0.014(5)

loop_
_atom_type_symbol
_atom_type_description
_atom_type_scat_dispersion_real
_atom_type_scat_dispersion_imag
_atom_type_scat_source
C C 0.0033 0.0016 'International Tables Vol C Tables 4.2.6.8 and 6.1.1.4'
H H 0.0000 0.0000 'International Tables Vol C Tables 4.2.6.8 and 6.1.1.4'
Au Au -2.0133 8.8022 'International Tables Vol C Tables 4.2.6.8 and 6.1.1.4'
Cl Cl 0.1484 0.1585 'International Tables Vol C Tables 4.2.6.8 and 6.1.1.4'
O O 0.0106 0.0060 'International Tables Vol C Tables 4.2.6.8 and 6.1.1.4'
P P 0.1023 0.0942 'International Tables Vol C Tables 4.2.6.8 and 6.1.1.4'

loop_
_geom_angle_atom_site_label_1
_geom_angle_atom_site_label_2
_geom_angle_atom_site_label_3
_geom_angle
_geom_angle_site_symmetry_1
_geom_angle_site_symmetry_3
_geom_angle_publ_flag
P1 Au1 Cl1 100.44(3) 2_656 . ?
P1 Au1 Cl1 100.44(3) . . ?
P1 Au1 P1 159.12(6) . 2_656 ?
C1 P1 Au1 116.36(17) . . ?
C8 P1 Au1 110.47(18) . . ?
C8 P1 C1 106.0(2) . . ?
C14 P1 Au1 110.91(17) . . ?
C14 P1 C1 106.1(2) . . ?
C14 P1 C8 106.4(2) . . ?
C7 O1 H1 109.5 . . ?
C2 C1 P1 119.0(4) . . ?
C2 C1 C6 119.4(5) . . ?
C6 C1 P1 121.5(4) . . ?
C1 C2 H2 120.3 . . ?
C3 C2 C1 119.4(5) . . ?
C3 C2 H2 120.3 . . ?
C2 C3 H3 119.1 . . ?
C4 C3 C2 121.8(5) . . ?
C4 C3 H3 119.1 . . ?
C3 C4 C5 119.0(5) . . ?
C3 C4 C7 122.2(5) . . ?
C5 C4 C7 118.7(5) . . ?
C4 C5 H5 119.6 . . ?
C4 C5 C6 120.9(5) . . ?
C6 C5 H5 119.6 . . ?
C1 C6 H6 120.3 . . ?
C5 C6 C1 119.5(5) . . ?
C5 C6 H6 120.3 . . ?
O1 C7 C4 112.2(6) . . ?
O2 C7 O1 124.5(6) . . ?
O2 C7 C4 123.3(6) . . ?
C9 C8 P1 118.6(4) . . ?
C9 C8 C13 119.5(5) . . ?
C13 C8 P1 121.8(4) . . ?
C8 C9 H9 119.6 . . ?
C8 C9 C10 120.8(6) . . ?
C10 C9 H9 119.6 . . ?
C9 C10 H10 120.3 . . ?
C11 C10 C9 119.4(6) . . ?
C11 C10 H10 120.3 . . ?
C10 C11 H11 119.7 . . ?
C12 C11 C10 120.6(6) . . ?
C12 C11 H11 119.7 . . ?
C11 C12 H12 119.9 . . ?
C11 C12 C13 120.2(6) . . ?
C13 C12 H12 119.9 . . ?
C8 C13 C12 119.5(6) . . ?
C8 C13 H13 120.2 . . ?
C12 C13 H13 120.2 . . ?
C15 C14 P1 122.9(4) . . ?
C15 C14 C19 118.9(5) . . ?
C19 C14 P1 118.1(4) . . ?
C14 C15 H15 120.2 . . ?
C14 C15 C16 119.5(6) . . ?
C16 C15 H15 120.2 . . ?
C15 C16 H16 119.5 . . ?
C17 C16 C15 121.1(6) . . ?
C17 C16 H16 119.5 . . ?
C16 C17 H17 119.8 . . ?
C18 C17 C16 120.3(6) . . ?
C18 C17 H17 119.8 . . ?
C17 C18 H18 119.9 . . ?
C17 C18 C19 120.1(6) . . ?
C19 C18 H18 119.9 . . ?
C14 C19 C18 120.0(6) . . ?
C14 C19 H19 120.0 . . ?
C18 C19 H19 120.0 . . ?
C20 O3 H3A 109.5 . . ?
O3 C20 H20A 109.5 . . ?
O3 C20 H20B 109.5 . . ?
O3 C20 H20C 109.5 . . ?
H20A C20 H20B 109.5 . . ?
H20A C20 H20C 109.5 . . ?
H20B C20 H20C 109.5 . . ?

loop_
_geom_bond_atom_site_label_1
_geom_bond_atom_site_label_2
_geom_bond_distance
_geom_bond_site_symmetry_2
_geom_bond_publ_flag
Au1 Cl1 2.857(2) . ?
Au1 P1 2.3068(12) . ?
Au1 P1 2.3068(13) 2_656 ?
P1 C1 1.824(5) . ?
P1 C8 1.818(5) . ?
P1 C14 1.810(5) . ?
O1 H1 0.8200 . ?
O1 C7 1.324(8) . ?
O2 C7 1.206(8) . ?
C1 C2 1.392(7) . ?
C1 C6 1.402(7) . ?
C2 H2 0.9300 . ?
C2 C3 1.379(8) . ?
C3 H3 0.9300 . ?
C3 C4 1.367(8) . ?
C4 C5 1.384(8) . ?
C4 C7 1.500(7) . ?
C5 H5 0.9300 . ?
C5 C6 1.384(7) . ?
C6 H6 0.9300 . ?
C8 C9 1.372(8) . ?
C8 C13 1.384(8) . ?
C9 H9 0.9300 . ?
C9 C10 1.383(8) . ?
C10 H10 0.9300 . ?
C10 C11 1.373(10) . ?
C11 H11 0.9300 . ?
C11 C12 1.362(10) . ?
C12 H12 0.9300 . ?
C12 C13 1.394(8) . ?
C13 H13 0.9300 . ?
C14 C15 1.389(7) . ?
C14 C19 1.390(7) . ?
C15 H15 0.9300 . ?
C15 C16 1.397(9) . ?
C16 H16 0.9300 . ?
C16 C17 1.358(10) . ?
C17 H17 0.9300 . ?
C17 C18 1.357(10) . ?
C18 H18 0.9300 . ?
C18 C19 1.406(8) . ?
C19 H19 0.9300 . ?
O3 H3A 0.8200 . ?
O3 C20 1.324(13) . ?
C20 H20A 0.9600 . ?
C20 H20B 0.9600 . ?
C20 H20C 0.9600 . ?

loop_
_geom_torsion_atom_site_label_1
_geom_torsion_atom_site_label_2
_geom_torsion_atom_site_label_3
_geom_torsion_atom_site_label_4
_geom_torsion
_geom_torsion_site_symmetry_1
_geom_torsion_site_symmetry_2
_geom_torsion_site_symmetry_3
_geom_torsion_site_symmetry_4
_geom_torsion_publ_flag
Au1 P1 C1 C2 28.5(5) . . . . ?
Au1 P1 C1 C6 -149.0(4) . . . . ?
Au1 P1 C8 C9 34.2(5) . . . . ?
Au1 P1 C8 C13 -149.5(4) . . . . ?
Au1 P1 C14 C15 -129.2(4) . . . . ?
Au1 P1 C14 C19 47.9(5) . . . . ?
P1 C1 C2 C3 -178.6(5) . . . . ?
P1 C1 C6 C5 177.6(4) . . . . ?
P1 C8 C9 C10 176.2(5) . . . . ?
P1 C8 C13 C12 -176.9(5) . . . . ?
P1 C14 C15 C16 176.8(5) . . . . ?
P1 C14 C19 C18 -177.0(5) . . . . ?
C1 P1 C8 C9 -92.6(5) . . . . ?
C1 P1 C8 C13 83.7(5) . . . . ?
C1 P1 C14 C15 -1.9(5) . . . . ?
C1 P1 C14 C19 175.2(4) . . . . ?
C1 C2 C3 C4 2.0(10) . . . . ?
C2 C1 C6 C5 0.0(8) . . . . ?
C2 C3 C4 C5 -1.9(9) . . . . ?
C2 C3 C4 C7 176.3(6) . . . . ?
C3 C4 C5 C6 0.8(8) . . . . ?
C3 C4 C7 O1 -3.2(8) . . . . ?
C3 C4 C7 O2 -179.8(6) . . . . ?
C4 C5 C6 C1 0.1(9) . . . . ?
C5 C4 C7 O1 175.0(5) . . . . ?
C5 C4 C7 O2 -1.6(8) . . . . ?
C6 C1 C2 C3 -1.1(9) . . . . ?
C7 C4 C5 C6 -177.5(5) . . . . ?
C8 P1 C1 C2 151.7(5) . . . . ?
C8 P1 C1 C6 -25.8(5) . . . . ?
C8 P1 C14 C15 110.6(5) . . . . ?
C8 P1 C14 C19 -72.2(5) . . . . ?
C8 C9 C10 C11 1.5(10) . . . . ?
C9 C8 C13 C12 -0.6(9) . . . . ?
C9 C10 C11 C12 -2.2(11) . . . . ?
C10 C11 C12 C13 1.5(11) . . . . ?
C11 C12 C13 C8 -0.1(11) . . . . ?
C13 C8 C9 C10 -0.1(9) . . . . ?
C14 P1 C1 C2 -95.4(5) . . . . ?
C14 P1 C1 C6 87.1(5) . . . . ?
C14 P1 C8 C9 154.7(4) . . . . ?
C14 P1 C8 C13 -29.0(5) . . . . ?
C14 C15 C16 C17 -0.9(11) . . . . ?
C15 C14 C19 C18 0.2(9) . . . . ?
C15 C16 C17 C18 2.2(11) . . . . ?
C16 C17 C18 C19 -2.3(11) . . . . ?
C17 C18 C19 C14 1.0(10) . . . . ?
C19 C14 C15 C16 -0.3(9) . . . . ?
